data_7240546
loop_
_publ_author_name
'Bombicz, Petra Alexandra'
'May, N\'ora Veronika'
'Fegyverneki, Daniel'
'Saranchimeg, Avirmed'
'Bereczki, Laura'

_publ_section_title
;
 Methods for easy recognition of isostructurality - Lab Jack-like crystal
 structures of halogenated 2-phenylbenzimidazoles
;
_journal_name_full CrystEngComm
_journal_paper_doi 10.1039/D0CE00410C
_journal_year 2020
_chemical_formula_moiety 'C13 H9 F N2'
_chemical_formula_sum 'C13 H9 F N2'
_chemical_formula_weight 212.22
_chemical_name_common 2-(2-fluorophenyl)-1H-benzimidazole
_chemical_name_systematic 2-(2-fluorophenyl)-1H-benzimidazole
_space_group_crystal_system orthorhombic
_space_group_IT_number 61
_space_group_name_Hall '-P 2ac 2ab'
_space_group_name_H-M_alt 'P b c a'
_atom_sites_solution_hydrogens mixed
_atom_sites_solution_primary direct
_atom_sites_solution_secondary difmap
_audit_creation_method SHELXL-2014/7
_audit_update_record
;
2020-03-13 deposited with the CCDC.	2020-05-18 downloaded from the CCDC.
;
_cell_angle_alpha 90
_cell_angle_beta 90
_cell_angle_gamma 90
_cell_formula_units_Z 8
_cell_length_a 7.1246(3)
_cell_length_b 10.0327(4)
_cell_length_c 29.6291(14)
_cell_measurement_reflns_used 13198
_cell_measurement_temperature 293(2)
_cell_measurement_theta_max 68.155
_cell_measurement_theta_min 2.985
_cell_volume 2117.86(16)
_computing_cell_refinement
;
RAPID-AUTO (Rigaku Corp., Tokyo, Japan, 2015)'
;
_computing_data_collection
;
RAPID-AUTO (Rigaku Corp., Tokyo, Japan, 2015)'
;
_computing_data_reduction
;
RAPID-AUTO (Rigaku Corp., Tokyo, Japan, 2015)'
;
_computing_molecular_graphics 'Spek, A.L. (2003). J.Appl.Cryst. 36,7-13.'
_computing_publication_material
;
C. F. Macrae, J. Appl. Cryst., 41, 466-470, 2008
;
_computing_structure_refinement 'SHELXL-2014/7 (Sheldrick, 2014)'
_computing_structure_solution 'SHELXL-2014/7 (Sheldrick, 2014)'
_diffrn_ambient_temperature 293(2)
_diffrn_detector_area_resol_mean 10.0000
_diffrn_measured_fraction_theta_full 0.996
_diffrn_measured_fraction_theta_max 0.995
_diffrn_measurement_device_type RAXIS-RAPID
_diffrn_measurement_method dtprofit.ref
_diffrn_radiation_type CuK\a
_diffrn_radiation_wavelength 1.54187
_diffrn_reflns_av_R_equivalents 0.0553
_diffrn_reflns_av_unetI/netI 0.0454
_diffrn_reflns_Laue_measured_fraction_full 0.996
_diffrn_reflns_Laue_measured_fraction_max 0.995
_diffrn_reflns_limit_h_max 8
_diffrn_reflns_limit_h_min -8
_diffrn_reflns_limit_k_max 11
_diffrn_reflns_limit_k_min -11
_diffrn_reflns_limit_l_max 35
_diffrn_reflns_limit_l_min -35
_diffrn_reflns_number 21923
_diffrn_reflns_point_group_measured_fraction_full 0.996
_diffrn_reflns_point_group_measured_fraction_max 0.995
_diffrn_reflns_theta_full 67.687
_diffrn_reflns_theta_max 68.219
_diffrn_reflns_theta_min 2.983
_diffrn_source 'Sealed Tube'
_exptl_absorpt_coefficient_mu 0.763
_exptl_absorpt_correction_T_max 0.997
_exptl_absorpt_correction_T_min 0.972
_exptl_absorpt_correction_type numerical
_exptl_absorpt_process_details
;
  NUMABS, Numerical Absorption correction Program (T.Higashi, 2011)
;
_exptl_crystal_colour colorless
_exptl_crystal_density_diffrn 1.331
_exptl_crystal_description needle
_exptl_crystal_F_000 880
_exptl_crystal_size_max 0.564
_exptl_crystal_size_mid 0.138
_exptl_crystal_size_min 0.061
_exptl_transmission_factor_max 0.99670
_exptl_transmission_factor_min 0.97240
_refine_diff_density_max 0.149
_refine_diff_density_min -0.139
_refine_diff_density_rms 0.032
_refine_ls_extinction_method none
_refine_ls_goodness_of_fit_ref 1.261
_refine_ls_hydrogen_treatment mixed
_refine_ls_matrix_type full
_refine_ls_number_parameters 149
_refine_ls_number_reflns 1924
_refine_ls_number_restraints 0
_refine_ls_restrained_S_all 1.261
_refine_ls_R_factor_all 0.1422
_refine_ls_R_factor_gt 0.0944
_refine_ls_shift/su_max 0.000
_refine_ls_shift/su_mean 0.000
_refine_ls_structure_factor_coef Fsqd
_refine_ls_weighting_details 'w=1/[\s^2^(Fo^2^)+(0.0403P)^2^+0.9272P] where P=(Fo^2^+2Fc^2^)/3'
_refine_ls_weighting_scheme calc
_refine_ls_wR_factor_gt 0.1417
_refine_ls_wR_factor_ref 0.1583
_reflns_Friedel_coverage 0.000
_reflns_number_gt 1343
_reflns_number_total 1924
_reflns_threshold_expression 'I > 2\s(I)'
_cod_data_source_file d0ce00410c2.cif
_cod_data_source_block shelx
_cod_database_code 7240546
_shelx_space_group_comment
;
The symmetry employed for this shelxl refinement is uniquely defined
by the following loop, which should always be used as a source of
symmetry information in preference to the above space-group names.
They are only intended as comments.
;

loop_
_space_group_symop_operation_xyz
'x, y, z'
'-x+1/2, -y, z+1/2'
'x+1/2, -y+1/2, -z'
'-x, y+1/2, -z+1/2'
'-x, -y, -z'
'x-1/2, y, -z-1/2'
'-x-1/2, y-1/2, z'
'x, -y-1/2, z-1/2'

loop_
_atom_site_label
_atom_site_type_symbol
_atom_site_fract_x
_atom_site_fract_y
_atom_site_fract_z
_atom_site_U_iso_or_equiv
_atom_site_adp_type
_atom_site_occupancy
_atom_site_site_symmetry_order
_atom_site_calc_flag
_atom_site_refinement_flags_posn
_atom_site_refinement_flags_adp
_atom_site_refinement_flags_occupancy
_atom_site_disorder_assembly
_atom_site_disorder_group
F1 F 0.6911(4) 0.1830(3) 0.04991(8) 0.1134(10) Uani 1 1 d . . . . .
N1 N 0.7381(4) -0.1213(3) 0.13844(9) 0.0517(7) Uani 1 1 d . . . . .
N2 N 0.8083(4) 0.0954(3) 0.13483(10) 0.0510(8) Uani 1 1 d . . . . .
C7 C 0.6949(5) -0.0047(3) 0.12045(11) 0.0469(9) Uani 1 1 d . . . . .
C6 C 0.8877(5) -0.0944(3) 0.16683(11) 0.0477(9) Uani 1 1 d . . . . .
C5 C 0.9882(5) -0.1786(4) 0.19502(13) 0.0636(11) Uani 1 1 d . . . . .
H5 H 0.9617 -0.2693 0.1964 0.076 Uiso 1 1 calc R U . . .
C4 C 1.1268(6) -0.1240(4) 0.22063(14) 0.0720(12) Uani 1 1 d . . . . .
H4 H 1.1948 -0.1789 0.2399 0.086 Uiso 1 1 calc R U . . .
C3 C 1.1703(5) 0.0112(4) 0.21896(14) 0.0738(12) Uani 1 1 d . . . . .
H3 H 1.2660 0.0444 0.2371 0.089 Uiso 1 1 calc R U . . .
C2 C 1.0740(5) 0.0963(4) 0.19097(13) 0.0668(11) Uani 1 1 d . . . . .
H2 H 1.1024 0.1867 0.1896 0.080 Uiso 1 1 calc R U . . .
C1 C 0.9322(5) 0.0406(3) 0.16483(11) 0.0490(9) Uani 1 1 d . . . . .
C8 C 0.5337(5) 0.0173(3) 0.09058(12) 0.0523(9) Uani 1 1 d . . . . .
C13 C 0.5330(6) 0.1106(4) 0.05693(14) 0.0722(12) Uani 1 1 d . . . . .
C12 C 0.3848(8) 0.1356(5) 0.02924(17) 0.1017(17) Uani 1 1 d . . . . .
H12 H 0.3921 0.1993 0.0065 0.122 Uiso 1 1 calc R U . . .
C11 C 0.2240(8) 0.0629(5) 0.03629(19) 0.1006(17) Uani 1 1 d . . . . .
H11 H 0.1193 0.0790 0.0184 0.121 Uiso 1 1 calc R U . . .
C10 C 0.2149(6) -0.0321(5) 0.06899(17) 0.0891(14) Uani 1 1 d . . . . .
H10 H 0.1053 -0.0809 0.0731 0.107 Uiso 1 1 calc R U . . .
C9 C 0.3696(6) -0.0558(4) 0.09617(14) 0.0728(12) Uani 1 1 d . . . . .
H9 H 0.3636 -0.1212 0.1184 0.087 Uiso 1 1 calc R U . . .
H2N H 0.802(5) 0.183(4) 0.1286(11) 0.074(13) Uiso 1 1 d . . . . .

loop_
_atom_site_aniso_label
_atom_site_aniso_U_11
_atom_site_aniso_U_22
_atom_site_aniso_U_33
_atom_site_aniso_U_23
_atom_site_aniso_U_13
_atom_site_aniso_U_12
F1 0.140(2) 0.107(2) 0.0940(18) 0.0442(16) -0.0318(16) -0.0538(19)
N1 0.0595(18) 0.0315(16) 0.0643(17) 0.0048(14) -0.0020(16) 0.0008(14)
N2 0.0584(19) 0.0303(19) 0.064(2) 0.0042(16) -0.0026(15) -0.0020(15)
C7 0.054(2) 0.032(2) 0.054(2) 0.0013(16) 0.0031(17) -0.0023(18)
C6 0.051(2) 0.035(2) 0.057(2) 0.0033(17) 0.0002(18) 0.0032(17)
C5 0.071(3) 0.045(2) 0.075(3) 0.001(2) -0.006(2) 0.005(2)
C4 0.077(3) 0.060(3) 0.079(3) 0.005(2) -0.010(2) 0.021(2)
C3 0.067(3) 0.076(3) 0.079(3) -0.006(2) -0.019(2) 0.002(2)
C2 0.065(3) 0.052(3) 0.083(3) -0.005(2) -0.007(2) -0.007(2)
C1 0.051(2) 0.038(2) 0.058(2) 0.0002(18) 0.0006(18) 0.0020(18)
C8 0.060(2) 0.039(2) 0.058(2) -0.0025(18) -0.0039(19) 0.0005(18)
C13 0.088(3) 0.054(3) 0.074(3) 0.010(2) -0.020(3) -0.012(2)
C12 0.138(5) 0.068(3) 0.099(4) 0.011(3) -0.051(4) -0.003(3)
C11 0.102(4) 0.085(4) 0.115(4) -0.014(3) -0.049(4) 0.018(3)
C10 0.066(3) 0.101(4) 0.100(3) -0.017(3) -0.015(3) -0.008(3)
C9 0.069(3) 0.073(3) 0.076(3) -0.001(2) -0.004(2) -0.008(2)

loop_
_atom_type_symbol
_atom_type_description
_atom_type_scat_dispersion_real
_atom_type_scat_dispersion_imag
_atom_type_scat_source
C C 0.0181 0.0091 'International Tables Vol C Tables 4.2.6.8 and 6.1.1.4'
H H 0.0000 0.0000 'International Tables Vol C Tables 4.2.6.8 and 6.1.1.4'
F F 0.0727 0.0534 'International Tables Vol C Tables 4.2.6.8 and 6.1.1.4'
N N 0.0311 0.0180 'International Tables Vol C Tables 4.2.6.8 and 6.1.1.4'

loop_
_geom_angle_atom_site_label_1
_geom_angle_atom_site_label_2
_geom_angle_atom_site_label_3
_geom_angle
_geom_angle_site_symmetry_1
_geom_angle_site_symmetry_3
_geom_angle_publ_flag
C7 N1 C6 104.6(3) . . ?
C7 N2 C1 106.9(3) . . ?
C7 N2 H2N 129(2) . . ?
C1 N2 H2N 124(2) . . ?
N1 C7 N2 113.0(3) . . ?
N1 C7 C8 124.0(3) . . ?
N2 C7 C8 122.9(3) . . ?
N1 C6 C5 130.1(3) . . ?
N1 C6 C1 109.8(3) . . ?
C5 C6 C1 120.1(3) . . ?
C4 C5 C6 117.7(4) . . ?
C4 C5 H5 121.2 . . ?
C6 C5 H5 121.2 . . ?
C5 C4 C3 122.3(4) . . ?
C5 C4 H4 118.9 . . ?
C3 C4 H4 118.9 . . ?
C2 C3 C4 121.1(4) . . ?
C2 C3 H3 119.5 . . ?
C4 C3 H3 119.5 . . ?
C3 C2 C1 116.7(4) . . ?
C3 C2 H2 121.7 . . ?
C1 C2 H2 121.7 . . ?
N2 C1 C2 132.0(3) . . ?
N2 C1 C6 105.8(3) . . ?
C2 C1 C6 122.2(3) . . ?
C13 C8 C9 116.4(4) . . ?
C13 C8 C7 123.1(3) . . ?
C9 C8 C7 120.5(3) . . ?
F1 C13 C12 116.9(4) . . ?
F1 C13 C8 118.4(4) . . ?
C12 C13 C8 124.7(4) . . ?
C13 C12 C11 117.2(5) . . ?
C13 C12 H12 121.4 . . ?
C11 C12 H12 121.4 . . ?
C10 C11 C12 121.3(5) . . ?
C10 C11 H11 119.4 . . ?
C12 C11 H11 119.4 . . ?
C11 C10 C9 119.8(5) . . ?
C11 C10 H10 120.1 . . ?
C9 C10 H10 120.1 . . ?
C10 C9 C8 120.6(4) . . ?
C10 C9 H9 119.7 . . ?
C8 C9 H9 119.7 . . ?

loop_
_geom_bond_atom_site_label_1
_geom_bond_atom_site_label_2
_geom_bond_distance
_geom_bond_site_symmetry_2
_geom_bond_publ_flag
F1 C13 1.356(4) . ?
N1 C7 1.321(4) . ?
N1 C6 1.384(4) . ?
N2 C7 1.357(4) . ?
N2 C1 1.368(4) . ?
N2 H2N 0.90(4) . ?
C7 C8 1.467(4) . ?
C6 C5 1.387(4) . ?
C6 C1 1.392(4) . ?
C5 C4 1.361(5) . ?
C5 H5 0.9300 . ?
C4 C3 1.392(5) . ?
C4 H4 0.9300 . ?
C3 C2 1.374(5) . ?
C3 H3 0.9300 . ?
C2 C1 1.391(4) . ?
C2 H2 0.9300 . ?
C8 C13 1.367(5) . ?
C8 C9 1.390(5) . ?
C13 C12 1.360(6) . ?
C12 C11 1.374(6) . ?
C12 H12 0.9300 . ?
C11 C10 1.361(6) . ?
C11 H11 0.9300 . ?
C10 C9 1.386(5) . ?
C10 H10 0.9300 . ?
C9 H9 0.9300 . ?

loop_
_geom_torsion_atom_site_label_1
_geom_torsion_atom_site_label_2
_geom_torsion_atom_site_label_3
_geom_torsion_atom_site_label_4
_geom_torsion
_geom_torsion_site_symmetry_1
_geom_torsion_site_symmetry_2
_geom_torsion_site_symmetry_3
_geom_torsion_site_symmetry_4
_geom_torsion_publ_flag
C6 N1 C7 N2 0.9(4) . . . . ?
C6 N1 C7 C8 -175.0(3) . . . . ?
C1 N2 C7 N1 -1.0(4) . . . . ?
C1 N2 C7 C8 175.0(3) . . . . ?
C7 N1 C6 C5 178.7(3) . . . . ?
C7 N1 C6 C1 -0.4(4) . . . . ?
N1 C6 C5 C4 -177.9(3) . . . . ?
C1 C6 C5 C4 1.1(5) . . . . ?
C6 C5 C4 C3 -0.6(6) . . . . ?
C5 C4 C3 C2 -0.1(6) . . . . ?
C4 C3 C2 C1 0.2(6) . . . . ?
C7 N2 C1 C2 -177.4(4) . . . . ?
C7 N2 C1 C6 0.7(4) . . . . ?
C3 C2 C1 N2 178.2(3) . . . . ?
C3 C2 C1 C6 0.4(5) . . . . ?
N1 C6 C1 N2 -0.2(4) . . . . ?
C5 C6 C1 N2 -179.4(3) . . . . ?
N1 C6 C1 C2 178.2(3) . . . . ?
C5 C6 C1 C2 -1.1(5) . . . . ?
N1 C7 C8 C13 -149.0(4) . . . . ?
N2 C7 C8 C13 35.5(5) . . . . ?
N1 C7 C8 C9 32.5(5) . . . . ?
N2 C7 C8 C9 -143.0(3) . . . . ?
C9 C8 C13 F1 -179.1(3) . . . . ?
C7 C8 C13 F1 2.3(6) . . . . ?
C9 C8 C13 C12 0.0(6) . . . . ?
C7 C8 C13 C12 -178.6(4) . . . . ?
F1 C13 C12 C11 -179.8(4) . . . . ?
C8 C13 C12 C11 1.1(7) . . . . ?
C13 C12 C11 C10 -1.4(7) . . . . ?
C12 C11 C10 C9 0.6(7) . . . . ?
C11 C10 C9 C8 0.5(7) . . . . ?
C13 C8 C9 C10 -0.8(6) . . . . ?
C7 C8 C9 C10 177.8(3) . . . . ?
